data_7224758
loop_
_publ_author_name
'Aitipamula, Srinivasulu'
'Wong, Annie B.H.'
'Chow, Pui Shan'
'Tan, Reginald B. H.'

_publ_section_title
;
 Novel solid forms of oxaprozin: cocrystals and an extended release
 drug-drug salt of salbutamol
;
_journal_name_full 'RSC Adv.'
_journal_paper_doi 10.1039/C6RA01802E
_journal_year 2016
_chemical_formula_moiety 'C18 H14 N O3, C2 H6 N'
_chemical_formula_sum 'C20 H20 N2 O3'
_chemical_formula_weight 336.38
_chemical_melting_point 477.83
_chemical_name_common Oxaprozin-piperazine
_chemical_name_systematic '1:0.5 Salt of Oxaprozin and piperazine'
_space_group_crystal_system triclinic
_space_group_IT_number 2
_space_group_name_Hall '-P 1'
_space_group_name_H-M_alt 'P -1'
_symmetry_space_group_name_Hall '-P 1'
_symmetry_space_group_name_H-M 'P -1'
_atom_sites_solution_hydrogens geom
_atom_sites_solution_primary direct
_atom_sites_solution_secondary difmap
_audit_creation_date 2015-05-04
_audit_creation_method
;
Olex2 1.2
(compiled 2014.03.20 svn.r2914 for OlexSys, GUI svn.r4816)
;
_audit_update_record
;
2015-05-04 deposited with the CCDC.
2016-03-28 downloaded from the CCDC.
;
_cell_angle_alpha 90.14(3)
_cell_angle_beta 91.13(3)
_cell_angle_gamma 99.08(3)
_cell_formula_units_Z 2
_cell_length_a 5.8155(12)
_cell_length_b 7.3355(15)
_cell_length_c 19.744(4)
_cell_measurement_reflns_used 2752
_cell_measurement_temperature 110.1500
_cell_measurement_theta_max 30.8069
_cell_measurement_theta_min 2.0632
_cell_volume 831.5(3)
_computing_cell_refinement 'CrystalClear (Rigaku Inc., 2008)'
_computing_data_collection 'CrystalClear (Rigaku Inc., 2008)'
_computing_data_reduction 'CrystalClear (Rigaku Inc., 2008)'
_computing_molecular_graphics 'Olex2 (Dolomanov et al., 2009)'
_computing_publication_material 'Olex2 (Dolomanov et al., 2009)'
_computing_structure_refinement 'XL (Sheldrick, 2008)'
_computing_structure_solution
;
????
;
_diffrn_ambient_temperature 110.1500
_diffrn_detector_area_resol_mean 28.5714
_diffrn_measured_fraction_theta_full 0.990
_diffrn_measured_fraction_theta_max 0.990
_diffrn_measurement_device
;
Saturn70 (2x2 bin mode)
;
_diffrn_measurement_device_details
;
AFC12 (Right): Kappa 3 circle
;
_diffrn_measurement_method dtprofit.ref
_diffrn_orient_matrix_type d*Trek
_diffrn_orient_matrix_UB_11 -0.1737
_diffrn_orient_matrix_UB_12 0.0082
_diffrn_orient_matrix_UB_13 0.0103
_diffrn_orient_matrix_UB_21 -0.0150
_diffrn_orient_matrix_UB_22 -0.0242
_diffrn_orient_matrix_UB_23 0.1351
_diffrn_orient_matrix_UB_31 0.0019
_diffrn_orient_matrix_UB_32 0.0497
_diffrn_orient_matrix_UB_33 0.0094
_diffrn_radiation_detector CCD
_diffrn_radiation_monochromator 'Graphite Monochromator'
_diffrn_radiation_type MoK\a
_diffrn_radiation_wavelength 0.71073
_diffrn_reflns_av_R_equivalents 0.0302
_diffrn_reflns_av_unetI/netI 0.0330
_diffrn_reflns_limit_h_max 5
_diffrn_reflns_limit_h_min -7
_diffrn_reflns_limit_k_max 9
_diffrn_reflns_limit_k_min -9
_diffrn_reflns_limit_l_max 26
_diffrn_reflns_limit_l_min -26
_diffrn_reflns_number 12253
_diffrn_reflns_theta_full 28.28
_diffrn_reflns_theta_max 28.28
_diffrn_reflns_theta_min 2.81
_diffrn_source 'Sealed Tube'
_diffrn_source_current 40.0000
_diffrn_source_power 2.0000
_diffrn_source_voltage 50.0000
_exptl_absorpt_coefficient_mu 0.091
_exptl_absorpt_correction_T_max 0.990
_exptl_absorpt_correction_T_min 0.981
_exptl_absorpt_correction_type multi-scan
_exptl_crystal_colour Colorless
_exptl_crystal_density_diffrn 1.343
_exptl_crystal_density_method 'not measured'
_exptl_crystal_description Needles
_exptl_crystal_F_000 356
_exptl_crystal_recrystallization_method 'Re-crystallisation from solvent: Methanol'
_exptl_crystal_size_max 0.44
_exptl_crystal_size_mid 0.176
_exptl_crystal_size_min 0.11
_refine_diff_density_max 0.277
_refine_diff_density_min -0.276
_refine_diff_density_rms 0.054
_refine_ls_extinction_method none
_refine_ls_goodness_of_fit_ref 1.181
_refine_ls_hydrogen_treatment mixed
_refine_ls_matrix_type full
_refine_ls_number_parameters 234
_refine_ls_number_reflns 4093
_refine_ls_number_restraints 0
_refine_ls_restrained_S_all 1.181
_refine_ls_R_factor_all 0.0698
_refine_ls_R_factor_gt 0.0637
_refine_ls_shift/su_max 0.000
_refine_ls_shift/su_mean 0.000
_refine_ls_structure_factor_coef Fsqd
_refine_ls_weighting_details 'calc w=1/[\s^2^(Fo^2^)+(0.0421P)^2^+0.6843P] where P=(Fo^2^+2Fc^2^)/3'
_refine_ls_weighting_scheme calc
_refine_ls_wR_factor_gt 0.1409
_refine_ls_wR_factor_ref 0.1445
_reflns_number_gt 3749
_reflns_number_total 4093
_reflns_threshold_expression >2sigma(I)
_cod_data_source_file c6ra01802e2.cif
_cod_data_source_block OXP-PIP
_cod_depositor_comments
;
The following automatic conversions were performed:

'_exptl_absorpt_correction_type' value 'Multi-scan' changed to
'multi-scan' according to
/usr/data/users/saulius/crontab/automatic-downloads/rss-feeds/RSC/lib/dictionaries/cif_core.dic
dictionary named 'cif_core.dic' version 2.4.2 from 2011-04-26.

Automatic conversion script
Id: cif_fix_values 4268 2015-11-12 08:31:59Z antanas 
;
_cod_database_code 7224758
_diffrn_number_total 4762
_olex2_refinement_description
;
1. Fixed Uiso
 At 1.2 times of:
  All C(H) groups, All C(H,H) groups
2.a Secondary CH2 refined with riding coordinates:
 C4(H4A,H4B), C5(H5A,H5B), C19(H19A,H19B), C20(H20A,H20B)
2.b Aromatic/amide H refined with riding coordinates:
 C11(H11), C8(H8), C10(H10), C18(H18), C17(H17), C12(H12), C9(H9), C14(H14),
 C16(H16), C15(H15)
;

loop_
_space_group_symop_id
_space_group_symop_operation_xyz
1 'x, y, z'
2 '-x, -y, -z'

loop_
_atom_site_label
_atom_site_type_symbol
_atom_site_fract_x
_atom_site_fract_y
_atom_site_fract_z
_atom_site_U_iso_or_equiv
_atom_site_adp_type
_atom_site_occupancy
_atom_site_calc_flag
_atom_site_refinement_flags_posn
O2 O 0.0517(2) 1.24396(18) 0.43360(7) 0.0246(3) Uani 1 d .
O3 O -0.2662(2) 1.03754(18) 0.45283(7) 0.0259(3) Uani 1 d .
O1 O 0.1788(2) 0.88268(19) 0.22703(7) 0.0250(3) Uani 1 d .
N1 N 0.4218(3) 0.7572(2) 0.29373(8) 0.0223(3) Uani 1 d .
C3 C 0.4075(3) 0.6680(3) 0.23062(9) 0.0221(4) Uani 1 d .
C4 C 0.2359(3) 1.0123(3) 0.34188(10) 0.0229(4) Uani 1 d .
H4A H 0.2345 1.1350 0.3213 0.027 Uiso 1 calc R
H4B H 0.3623 1.0253 0.3767 0.027 Uiso 1 calc R
C6 C -0.0724(3) 1.0900(2) 0.42486(9) 0.0213(4) Uani 1 d .
C7 C 0.1939(3) 0.7356(3) 0.11749(10) 0.0221(4) Uani 1 d .
C13 C 0.5338(3) 0.5112(3) 0.22181(9) 0.0227(4) Uani 1 d .
C5 C 0.0024(3) 0.9499(3) 0.37597(10) 0.0244(4) Uani 1 d .
H5A H -0.1198 0.9208 0.3402 0.029 Uiso 1 calc R
H5B H 0.0121 0.8345 0.4010 0.029 Uiso 1 calc R
C1 C 0.2855(3) 0.8810(3) 0.28876(10) 0.0237(4) Uani 1 d .
C2 C 0.2609(3) 0.7473(3) 0.18930(10) 0.0225(4) Uani 1 d .
C11 C 0.2893(4) 0.6807(3) 0.00125(10) 0.0277(4) Uani 1 d .
H11 H 0.3930 0.6430 -0.0306 0.033 Uiso 1 calc R
C8 C -0.0143(3) 0.7899(3) 0.09470(10) 0.0253(4) Uani 1 d .
H8 H -0.1188 0.8273 0.1264 0.030 Uiso 1 calc R
C10 C 0.0829(4) 0.7350(3) -0.02115(10) 0.0288(4) Uani 1 d .
H10 H 0.0452 0.7352 -0.0682 0.035 Uiso 1 calc R
C18 C 0.4479(4) 0.3607(3) 0.17978(10) 0.0264(4) Uani 1 d .
H18 H 0.3067 0.3600 0.1547 0.032 Uiso 1 calc R
C17 C 0.5689(4) 0.2124(3) 0.17472(11) 0.0298(4) Uani 1 d .
H17 H 0.5118 0.1119 0.1454 0.036 Uiso 1 calc R
C12 C 0.3451(3) 0.6810(3) 0.06990(10) 0.0251(4) Uani 1 d .
H12 H 0.4871 0.6439 0.0847 0.030 Uiso 1 calc R
C9 C -0.0683(4) 0.7892(3) 0.02595(11) 0.0294(4) Uani 1 d .
H9 H -0.2100 0.8262 0.0109 0.035 Uiso 1 calc R
C14 C 0.7398(3) 0.5073(3) 0.25892(10) 0.0263(4) Uani 1 d .
H14 H 0.8002 0.6085 0.2876 0.032 Uiso 1 calc R
C16 C 0.7725(4) 0.2102(3) 0.21231(12) 0.0338(5) Uani 1 d .
H16 H 0.8535 0.1078 0.2091 0.041 Uiso 1 calc R
C15 C 0.8575(4) 0.3576(3) 0.25452(11) 0.0321(5) Uani 1 d .
H15 H 0.9965 0.3561 0.2805 0.039 Uiso 1 calc R
N2 N 0.5075(3) 0.3113(2) 0.48179(8) 0.0197(3) Uani 1 d .
C19 C 0.5828(3) 0.4631(2) 0.43375(9) 0.0228(4) Uani 1 d .
H19A H 0.5504 0.4179 0.3867 0.027 Uiso 1 calc R
H19B H 0.7528 0.5041 0.4391 0.027 Uiso 1 calc R
C20 C 0.5441(3) 0.3755(3) 0.55342(9) 0.0224(4) Uani 1 d .
H20A H 0.7127 0.4133 0.5629 0.027 Uiso 1 calc R
H20B H 0.4861 0.2730 0.5842 0.027 Uiso 1 calc R
H2A H 0.348(4) 0.269(3) 0.4734(11) 0.020(5) Uiso 1 d .
H2B H 0.600(5) 0.206(4) 0.4714(13) 0.041(7) Uiso 1 d .

loop_
_atom_site_aniso_label
_atom_site_aniso_U_11
_atom_site_aniso_U_22
_atom_site_aniso_U_33
_atom_site_aniso_U_23
_atom_site_aniso_U_13
_atom_site_aniso_U_12
O2 0.0226(7) 0.0196(6) 0.0316(7) -0.0047(5) 0.0003(5) 0.0033(5)
O3 0.0250(7) 0.0200(6) 0.0333(8) -0.0029(5) 0.0067(6) 0.0051(5)
O1 0.0272(7) 0.0245(7) 0.0239(7) -0.0028(5) 0.0019(5) 0.0059(5)
N1 0.0256(8) 0.0210(7) 0.0215(8) -0.0027(6) 0.0035(6) 0.0068(6)
C3 0.0234(9) 0.0212(9) 0.0214(8) -0.0022(7) 0.0026(7) 0.0028(7)
C4 0.0239(9) 0.0211(9) 0.0240(9) -0.0047(7) 0.0019(7) 0.0047(7)
C6 0.0216(9) 0.0187(8) 0.0244(9) -0.0017(7) -0.0020(7) 0.0063(7)
C7 0.0236(9) 0.0191(8) 0.0236(9) -0.0009(7) 0.0010(7) 0.0028(7)
C13 0.0264(9) 0.0225(9) 0.0199(8) 0.0005(7) 0.0053(7) 0.0055(7)
C5 0.0241(9) 0.0208(9) 0.0283(9) -0.0057(7) 0.0033(7) 0.0036(7)
C1 0.0256(9) 0.0231(9) 0.0220(9) -0.0019(7) 0.0034(7) 0.0021(7)
C2 0.0237(9) 0.0203(8) 0.0236(9) -0.0036(7) 0.0041(7) 0.0034(7)
C11 0.0314(10) 0.0280(10) 0.0234(9) -0.0020(7) 0.0038(8) 0.0035(8)
C8 0.0242(9) 0.0259(9) 0.0264(9) -0.0002(7) 0.0012(7) 0.0054(8)
C10 0.0326(11) 0.0292(10) 0.0230(9) 0.0016(8) -0.0023(8) 0.0008(8)
C18 0.0302(10) 0.0236(9) 0.0256(9) 0.0002(7) 0.0036(8) 0.0043(8)
C17 0.0396(12) 0.0219(9) 0.0284(10) -0.0021(8) 0.0099(8) 0.0056(8)
C12 0.0262(10) 0.0251(9) 0.0247(9) -0.0009(7) 0.0019(7) 0.0065(8)
C9 0.0274(10) 0.0321(10) 0.0285(10) 0.0038(8) -0.0017(8) 0.0047(8)
C14 0.0275(10) 0.0264(10) 0.0260(9) 0.0000(7) 0.0023(8) 0.0071(8)
C16 0.0415(12) 0.0273(10) 0.0363(11) 0.0051(8) 0.0111(9) 0.0158(9)
C15 0.0321(11) 0.0345(11) 0.0326(11) 0.0057(9) 0.0022(9) 0.0136(9)
N2 0.0216(8) 0.0152(7) 0.0225(8) -0.0015(6) 0.0018(6) 0.0035(6)
C19 0.0287(10) 0.0182(8) 0.0215(9) -0.0007(7) 0.0051(7) 0.0033(7)
C20 0.0270(9) 0.0189(8) 0.0210(9) -0.0003(7) -0.0006(7) 0.0033(7)

loop_
_atom_type_symbol
_atom_type_description
_atom_type_scat_dispersion_real
_atom_type_scat_dispersion_imag
_atom_type_scat_source
C C 0.0033 0.0016 'International Tables Vol C Tables 4.2.6.8 and 6.1.1.4'
H H 0.0000 0.0000 'International Tables Vol C Tables 4.2.6.8 and 6.1.1.4'
N N 0.0061 0.0033 'International Tables Vol C Tables 4.2.6.8 and 6.1.1.4'
O O 0.0106 0.0060 'International Tables Vol C Tables 4.2.6.8 and 6.1.1.4'

loop_
_geom_angle_atom_site_label_1
_geom_angle_atom_site_label_2
_geom_angle_atom_site_label_3
_geom_angle
_geom_angle_site_symmetry_1
_geom_angle_site_symmetry_3
C1 O1 C2 105.40(15) . .
C1 N1 C3 105.70(16) . .
N1 C3 C13 118.47(17) . .
C2 C3 N1 108.46(16) . .
C2 C3 C13 132.99(17) . .
H4A C4 H4B 107.8 . .
C5 C4 H4A 109.1 . .
C5 C4 H4B 109.1 . .
C1 C4 H4A 109.1 . .
C1 C4 H4B 109.1 . .
C1 C4 C5 112.58(16) . .
O2 C6 O3 125.13(17) . .
O2 C6 C5 120.13(17) . .
O3 C6 C5 114.72(16) . .
C8 C7 C2 120.80(17) . .
C12 C7 C2 120.14(17) . .
C12 C7 C8 118.93(18) . .
C18 C13 C3 122.01(18) . .
C14 C13 C3 119.23(17) . .
C14 C13 C18 118.69(18) . .
C4 C5 H5A 108.5 . .
C4 C5 H5B 108.5 . .
C6 C5 C4 115.04(16) . .
C6 C5 H5A 108.5 . .
C6 C5 H5B 108.5 . .
H5A C5 H5B 107.5 . .
O1 C1 C4 119.21(17) . .
N1 C1 O1 113.22(17) . .
N1 C1 C4 127.56(18) . .
O1 C2 C7 116.47(16) . .
C3 C2 O1 107.18(16) . .
C3 C2 C7 136.01(17) . .
C10 C11 H11 119.8 . .
C12 C11 H11 119.8 . .
C12 C11 C10 120.40(19) . .
C7 C8 H8 119.9 . .
C9 C8 C7 120.12(19) . .
C9 C8 H8 119.9 . .
C11 C10 H10 120.3 . .
C11 C10 C9 119.36(19) . .
C9 C10 H10 120.3 . .
C13 C18 H18 119.9 . .
C17 C18 C13 120.1(2) . .
C17 C18 H18 119.9 . .
C18 C17 H17 119.8 . .
C16 C17 C18 120.4(2) . .
C16 C17 H17 119.8 . .
C7 C12 H12 119.8 . .
C11 C12 C7 120.49(19) . .
C11 C12 H12 119.8 . .
C8 C9 C10 120.69(19) . .
C8 C9 H9 119.7 . .
C10 C9 H9 119.7 . .
C13 C14 H14 119.6 . .
C15 C14 C13 120.9(2) . .
C15 C14 H14 119.6 . .
C17 C16 H16 120.1 . .
C15 C16 C17 119.88(19) . .
C15 C16 H16 120.1 . .
C14 C15 H15 120.0 . .
C16 C15 C14 120.0(2) . .
C16 C15 H15 120.0 . .
C19 N2 C20 111.34(14) . .
C19 N2 H2A 107.7(13) . .
C19 N2 H2B 107.5(15) . .
C20 N2 H2A 109.5(13) . .
C20 N2 H2B 111.6(15) . .
H2A N2 H2B 109(2) . .
N2 C19 H19A 109.5 . .
N2 C19 H19B 109.5 . .
N2 C19 C20 110.58(15) . 2_666
H19A C19 H19B 108.1 . .
C20 C19 H19A 109.5 2_666 .
C20 C19 H19B 109.5 2_666 .
N2 C20 C19 110.47(15) . 2_666
N2 C20 H20A 109.6 . .
N2 C20 H20B 109.6 . .
C19 C20 H20A 109.6 2_666 .
C19 C20 H20B 109.6 2_666 .
H20A C20 H20B 108.1 . .

loop_
_geom_bond_atom_site_label_1
_geom_bond_atom_site_label_2
_geom_bond_distance
_geom_bond_site_symmetry_2
O2 C6 1.250(2) .
O3 C6 1.269(2) .
O1 C1 1.358(2) .
O1 C2 1.389(2) .
N1 C3 1.401(2) .
N1 C1 1.299(3) .
C3 C13 1.471(3) .
C3 C2 1.364(3) .
C4 H4A 0.9900 .
C4 H4B 0.9900 .
C4 C5 1.532(3) .
C4 C1 1.485(2) .
C6 C5 1.527(2) .
C7 C2 1.462(3) .
C7 C8 1.399(3) .
C7 C12 1.399(3) .
C13 C18 1.401(3) .
C13 C14 1.396(3) .
C5 H5A 0.9900 .
C5 H5B 0.9900 .
C11 H11 0.9500 .
C11 C10 1.388(3) .
C11 C12 1.387(3) .
C8 H8 0.9500 .
C8 C9 1.387(3) .
C10 H10 0.9500 .
C10 C9 1.392(3) .
C18 H18 0.9500 .
C18 C17 1.390(3) .
C17 H17 0.9500 .
C17 C16 1.387(3) .
C12 H12 0.9500 .
C9 H9 0.9500 .
C14 H14 0.9500 .
C14 C15 1.386(3) .
C16 H16 0.9500 .
C16 C15 1.385(3) .
C15 H15 0.9500 .
N2 C19 1.483(2) .
N2 C20 1.490(2) .
N2 H2A 0.94(2) .
N2 H2B 1.03(3) .
C19 H19A 0.9900 .
C19 H19B 0.9900 .
C19 C20 1.514(3) 2_666
C20 C19 1.514(3) 2_666
C20 H20A 0.9900 .
C20 H20B 0.9900 .

loop_
_geom_torsion_atom_site_label_1
_geom_torsion_atom_site_label_2
_geom_torsion_atom_site_label_3
_geom_torsion_atom_site_label_4
_geom_torsion
_geom_torsion_site_symmetry_4
O2 C6 C5 C4 1.4(3) .
O3 C6 C5 C4 179.89(16) .
N1 C3 C13 C18 146.34(18) .
N1 C3 C13 C14 -30.4(3) .
N1 C3 C2 O1 -1.5(2) .
N1 C3 C2 C7 171.2(2) .
C3 N1 C1 O1 0.2(2) .
C3 N1 C1 C4 179.32(18) .
C3 C13 C18 C17 -177.76(18) .
C3 C13 C14 C15 176.77(18) .
C7 C8 C9 C10 0.0(3) .
C13 C3 C2 O1 175.18(19) .
C13 C3 C2 C7 -12.1(4) .
C13 C18 C17 C16 1.4(3) .
C13 C14 C15 C16 0.7(3) .
C5 C4 C1 O1 78.4(2) .
C5 C4 C1 N1 -100.8(2) .
C1 O1 C2 C3 1.6(2) .
C1 O1 C2 C7 -172.81(16) .
C1 N1 C3 C13 -176.39(17) .
C1 N1 C3 C2 0.9(2) .
C1 C4 C5 C6 -172.86(16) .
C2 O1 C1 N1 -1.1(2) .
C2 O1 C1 C4 179.68(16) .
C2 C3 C13 C18 -30.1(3) .
C2 C3 C13 C14 153.2(2) .
C2 C7 C8 C9 175.86(18) .
C2 C7 C12 C11 -175.96(18) .
C11 C10 C9 C8 0.2(3) .
C8 C7 C2 O1 -28.3(3) .
C8 C7 C2 C3 159.4(2) .
C8 C7 C12 C11 0.0(3) .
C10 C11 C12 C7 0.2(3) .
C18 C13 C14 C15 -0.1(3) .
C18 C17 C16 C15 -0.8(3) .
C17 C16 C15 C14 -0.3(3) .
C12 C7 C2 O1 147.51(18) .
C12 C7 C2 C3 -24.7(3) .
C12 C7 C8 C9 0.0(3) .
C12 C11 C10 C9 -0.2(3) .
C14 C13 C18 C17 -1.0(3) .
C19 N2 C20 C19 56.7(2) 2_666
C20 N2 C19 C20 -56.8(2) 2_666
